data_4078115
loop_
_publ_author_name
'Burford, Richard J.'
'Piers, Warren E.'
'Parvez, Masood'

_publ_section_title
;
 \b-Elimination-Immune PCcarbeneP Iridium Complexes via Double C--H
 Activation: Ligand--Metal Cooperation in Hydrogen Activation
;
_journal_issue 8
_journal_name_full Organometallics
_journal_page_first 2949
_journal_paper_doi 10.1021/om300127g
_journal_volume 31
_journal_year 2012
_chemical_formula_moiety 'C25 H36 Br0.30 Cl0.70 Ir P2'
_chemical_formula_sum 'C25 H36 Br0.3 Cl0.7 Ir P2'
_chemical_formula_weight 639.47
_chemical_name_systematic
;
 ?
;
_space_group_IT_number 14
_symmetry_cell_setting monoclinic
_symmetry_space_group_name_Hall '-P 2yn'
_symmetry_space_group_name_H-M 'P 1 21/n 1'
_atom_sites_solution_hydrogens geom
_atom_sites_solution_primary direct
_atom_sites_solution_secondary difmap
_cell_angle_alpha 90.00
_cell_angle_beta 105.398(2)
_cell_angle_gamma 90.00
_cell_formula_units_Z 4
_cell_length_a 11.6830(3)
_cell_length_b 13.7788(6)
_cell_length_c 16.6934(6)
_cell_measurement_reflns_used 5424
_cell_measurement_temperature 173(2)
_cell_measurement_theta_max 27.5
_cell_measurement_theta_min 1.0
_cell_volume 2590.81(16)
_computing_cell_refinement 'HKL DENZO (Otwinowski & Minor, 1997)'
_computing_data_collection 'COLLECT (Hooft, 1998)'
_computing_data_reduction 'SCALEPACK (Otwinowski & Minor, 1997)'
_computing_molecular_graphics 'ORTEP-3 (Farrugia, 1997)'
_computing_publication_material 'SHELXL-97 (Sheldrick, 2008)'
_computing_structure_refinement 'SHELXL-97 (Sheldrick, 2008)'
_computing_structure_solution 'SIR92 (Altomare et al., 1991)'
_diffrn_ambient_temperature 173(2)
_diffrn_measured_fraction_theta_full 0.992
_diffrn_measured_fraction_theta_max 0.990
_diffrn_measurement_device_type 'Nonius APEX2 CCD'
_diffrn_measurement_method ' \w and \f scans '
_diffrn_radiation_monochromator graphite
_diffrn_radiation_source 'fine-focus sealed tube'
_diffrn_radiation_type MoK\a
_diffrn_radiation_wavelength 0.71073
_diffrn_reflns_av_R_equivalents 0.0444
_diffrn_reflns_av_sigmaI/netI 0.0500
_diffrn_reflns_limit_h_max 15
_diffrn_reflns_limit_h_min -15
_diffrn_reflns_limit_k_max 17
_diffrn_reflns_limit_k_min -17
_diffrn_reflns_limit_l_max 21
_diffrn_reflns_limit_l_min -21
_diffrn_reflns_number 10423
_diffrn_reflns_theta_full 25.00
_diffrn_reflns_theta_max 27.50
_diffrn_reflns_theta_min 2.93
_diffrn_standards_number 0
_exptl_absorpt_coefficient_mu 5.821
_exptl_absorpt_correction_T_max 0.5418
_exptl_absorpt_correction_T_min 0.4205
_exptl_absorpt_correction_type multi-scan
_exptl_absorpt_process_details 'SORTAV: (Blessing, 1997)'
_exptl_crystal_colour 'Dark brown'
_exptl_crystal_density_diffrn 1.639
_exptl_crystal_density_method 'not measured'
_exptl_crystal_description Block
_exptl_crystal_F_000 1262
_exptl_crystal_size_max 0.18
_exptl_crystal_size_mid 0.16
_exptl_crystal_size_min 0.12
_refine_diff_density_max 1.058
_refine_diff_density_min -1.044
_refine_diff_density_rms 0.183
_refine_ls_extinction_method none
_refine_ls_goodness_of_fit_ref 1.052
_refine_ls_hydrogen_treatment constr
_refine_ls_matrix_type full
_refine_ls_number_parameters 279
_refine_ls_number_reflns 5889
_refine_ls_number_restraints 8
_refine_ls_restrained_S_all 1.052
_refine_ls_R_factor_all 0.0616
_refine_ls_R_factor_gt 0.0459
_refine_ls_shift/su_max 0.000
_refine_ls_shift/su_mean 0.000
_refine_ls_structure_factor_coef Fsqd
_refine_ls_weighting_details 'calc w=1/[\s^2^(Fo^2^)+(0.0000P)^2^+33.1997P] where P=(Fo^2^+2Fc^2^)/3'
_refine_ls_weighting_scheme calc
_refine_ls_wR_factor_gt 0.0901
_refine_ls_wR_factor_ref 0.1009
_reflns_number_gt 4867
_reflns_number_total 5889
_reflns_threshold_expression >2sigma(I)
_cod_data_source_file om300127g_si_001.cif
_cod_data_source_block Compound_I
_cod_depositor_comments
;
The following automatic conversions were performed:

'_symmetry_cell_setting' value 'Monoclinic' changed to 'monoclinic'
according to /home/saulius/struct/CIF-dictionaries/cif_core.dic
dictionary named 'cif_core.dic' version 2.4.1 from
2010-06-29.

'_exptl_absorpt_correction_type' value 'Multi-scan'
changed to 'multi-scan' according to
/home/saulius/struct/CIF-dictionaries/cif_core.dic dictionary named
'cif_core.dic' version 2.4.1 from 2010-06-29.

Automatic conversion script
Id: cif_fix_values 1715 2011-07-08 13:25:40Z adriana 
;
_cod_original_cell_volume 2590.80(16)
_cod_original_sg_symbol_H-M 'P 21/n'
_cod_original_formula_sum 'C25 H36 Br0.30 Cl0.70 Ir P2'
_cod_database_code 4078115

loop_
_symmetry_equiv_pos_as_xyz
'x, y, z'
'-x+1/2, y+1/2, -z+1/2'
'-x, -y, -z'
'x-1/2, -y-1/2, z-1/2'

loop_
_atom_site_label
_atom_site_type_symbol
_atom_site_fract_x
_atom_site_fract_y
_atom_site_fract_z
_atom_site_U_iso_or_equiv
_atom_site_adp_type
_atom_site_occupancy
_atom_site_symmetry_multiplicity
_atom_site_calc_flag
_atom_site_refinement_flags
Ir1 Ir 0.50863(2) 0.17804(2) 0.196409(16) 0.02373(8) Uani 1 1 d D
Cl1 Cl 0.6308(9) 0.1003(6) 0.3215(3) 0.0180(11) Uani 0.70 1 d PDU
Br1 Br 0.6415(8) 0.0827(6) 0.3109(3) 0.0184(11) Uani 0.30 1 d PDU
P1 P 0.64744(15) 0.29376(13) 0.19401(11) 0.0248(4) Uani 1 1 d .
P2 P 0.34465(16) 0.08140(14) 0.17660(12) 0.0272(4) Uani 1 1 d .
C1 C 0.4199(6) 0.2428(5) 0.0993(4) 0.0243(14) Uani 1 1 d .
C2 C 0.4795(6) 0.3038(5) 0.0489(4) 0.0258(15) Uani 1 1 d .
C3 C 0.5919(6) 0.3416(5) 0.0892(4) 0.0239(14) Uani 1 1 d .
C4 C 0.6508(6) 0.4032(5) 0.0481(5) 0.0289(15) Uani 1 1 d .
H4 H 0.7247 0.4311 0.0767 0.035 Uiso 1 1 calc R
C5 C 0.6012(7) 0.4236(6) -0.0348(5) 0.0346(17) Uani 1 1 d .
H5 H 0.6408 0.4665 -0.0631 0.042 Uiso 1 1 calc R
C6 C 0.4955(7) 0.3826(7) -0.0767(5) 0.041(2) Uani 1 1 d .
H6 H 0.4643 0.3947 -0.1344 0.049 Uiso 1 1 calc R
C7 C 0.4340(6) 0.3238(6) -0.0357(4) 0.0310(15) Uani 1 1 d .
H7 H 0.3600 0.2967 -0.0653 0.037 Uiso 1 1 calc R
C8 C 0.2874(6) 0.2323(6) 0.0703(4) 0.0282(15) Uani 1 1 d .
C9 C 0.2364(6) 0.1525(5) 0.0991(5) 0.0291(16) Uani 1 1 d .
C10 C 0.1139(6) 0.1393(6) 0.0783(5) 0.0399(19) Uani 1 1 d .
H10 H 0.0806 0.0839 0.0975 0.048 Uiso 1 1 calc R
C11 C 0.0418(6) 0.2076(7) 0.0294(5) 0.041(2) Uani 1 1 d .
H11 H -0.0418 0.1982 0.0132 0.049 Uiso 1 1 calc R
C12 C 0.0898(6) 0.2897(6) 0.0038(5) 0.0370(18) Uani 1 1 d .
H12 H 0.0390 0.3378 -0.0276 0.044 Uiso 1 1 calc R
C13 C 0.2117(6) 0.3021(6) 0.0237(5) 0.0310(16) Uani 1 1 d .
H13 H 0.2440 0.3586 0.0055 0.037 Uiso 1 1 calc R
C14 C 0.7985(6) 0.2479(6) 0.2046(5) 0.0343(17) Uani 1 1 d .
H14 H 0.8229 0.2156 0.2602 0.041 Uiso 1 1 calc R
C15 C 0.7952(8) 0.1675(6) 0.1408(7) 0.051(2) Uani 1 1 d .
H15A H 0.7709 0.1949 0.0847 0.076 Uiso 1 1 calc R
H15B H 0.7384 0.1175 0.1466 0.076 Uiso 1 1 calc R
H15C H 0.8744 0.1386 0.1503 0.076 Uiso 1 1 calc R
C16 C 0.8965(7) 0.3221(7) 0.2041(7) 0.054(2) Uani 1 1 d .
H16A H 0.9740 0.2898 0.2199 0.081 Uiso 1 1 calc R
H16B H 0.8947 0.3741 0.2438 0.081 Uiso 1 1 calc R
H16C H 0.8833 0.3497 0.1483 0.081 Uiso 1 1 calc R
C17 C 0.6575(6) 0.3994(5) 0.2625(5) 0.0290(15) Uani 1 1 d .
H17 H 0.7027 0.4518 0.2428 0.035 Uiso 1 1 calc R
C18 C 0.5319(7) 0.4358(6) 0.2559(5) 0.0412(19) Uani 1 1 d .
H18A H 0.4876 0.3860 0.2770 0.062 Uiso 1 1 calc R
H18B H 0.4917 0.4497 0.1977 0.062 Uiso 1 1 calc R
H18C H 0.5359 0.4952 0.2889 0.062 Uiso 1 1 calc R
C19 C 0.7213(8) 0.3749(6) 0.3519(5) 0.043(2) Uani 1 1 d .
H19A H 0.7165 0.4303 0.3877 0.065 Uiso 1 1 calc R
H19B H 0.8048 0.3604 0.3559 0.065 Uiso 1 1 calc R
H19C H 0.6838 0.3182 0.3697 0.065 Uiso 1 1 calc R
C20 C 0.2730(7) 0.0653(6) 0.2624(5) 0.0383(19) Uani 1 1 d .
H20 H 0.1903 0.0407 0.2389 0.046 Uiso 1 1 calc R
C21 C 0.2674(9) 0.1646(7) 0.3015(6) 0.052(2) Uani 1 1 d .
H21A H 0.2245 0.1592 0.3444 0.077 Uiso 1 1 calc R
H21B H 0.2260 0.2103 0.2586 0.077 Uiso 1 1 calc R
H21C H 0.3482 0.1880 0.3266 0.077 Uiso 1 1 calc R
C22 C 0.3418(9) -0.0071(7) 0.3264(6) 0.054(3) Uani 1 1 d .
H22A H 0.4261 0.0104 0.3423 0.081 Uiso 1 1 calc R
H22B H 0.3324 -0.0725 0.3023 0.081 Uiso 1 1 calc R
H22C H 0.3111 -0.0059 0.3756 0.081 Uiso 1 1 calc R
C23 C 0.3524(7) -0.0416(6) 0.1345(5) 0.0371(18) Uani 1 1 d .
H23 H 0.4021 -0.0819 0.1807 0.045 Uiso 1 1 calc R
C24 C 0.4163(8) -0.0389(7) 0.0655(6) 0.049(2) Uani 1 1 d .
H24A H 0.4316 -0.1053 0.0502 0.073 Uiso 1 1 calc R
H24B H 0.4918 -0.0042 0.0854 0.073 Uiso 1 1 calc R
H24C H 0.3665 -0.0053 0.0169 0.073 Uiso 1 1 calc R
C25 C 0.2332(8) -0.0933(7) 0.1035(7) 0.057(3) Uani 1 1 d .
H25A H 0.1833 -0.0576 0.0562 0.085 Uiso 1 1 calc R
H25B H 0.1935 -0.0962 0.1483 0.085 Uiso 1 1 calc R
H25C H 0.2464 -0.1593 0.0859 0.085 Uiso 1 1 calc R

loop_
_atom_site_aniso_label
_atom_site_aniso_U_11
_atom_site_aniso_U_22
_atom_site_aniso_U_33
_atom_site_aniso_U_23
_atom_site_aniso_U_13
_atom_site_aniso_U_12
Ir1 0.01930(12) 0.02374(14) 0.02708(14) 0.00182(12) 0.00428(9) -0.00282(11)
Cl1 0.024(2) 0.011(3) 0.0179(15) -0.0076(16) 0.0031(16) 0.0116(14)
Br1 0.024(2) 0.009(3) 0.0225(17) -0.0082(15) 0.0065(15) 0.0078(14)
P1 0.0182(8) 0.0257(9) 0.0291(9) 0.0002(7) 0.0037(7) -0.0030(7)
P2 0.0229(8) 0.0259(9) 0.0335(10) 0.0041(8) 0.0089(7) -0.0034(7)
C1 0.027(3) 0.019(3) 0.030(4) -0.003(3) 0.013(3) -0.005(3)
C2 0.019(3) 0.030(4) 0.027(3) 0.004(3) 0.005(3) -0.007(3)
C3 0.021(3) 0.027(4) 0.024(3) 0.001(3) 0.007(3) -0.003(3)
C4 0.020(3) 0.032(4) 0.036(4) -0.003(3) 0.009(3) -0.009(3)
C5 0.041(4) 0.029(4) 0.038(4) 0.008(3) 0.019(3) 0.002(3)
C6 0.037(4) 0.057(6) 0.029(4) -0.002(4) 0.008(3) -0.007(4)
C7 0.026(3) 0.032(4) 0.034(4) -0.002(3) 0.006(3) -0.006(3)
C8 0.020(3) 0.036(4) 0.026(4) 0.001(3) 0.002(3) -0.003(3)
C9 0.019(3) 0.034(4) 0.034(4) -0.001(3) 0.007(3) -0.007(3)
C10 0.022(4) 0.042(5) 0.056(5) 0.010(4) 0.013(3) -0.004(3)
C11 0.018(3) 0.052(5) 0.051(5) 0.007(4) 0.005(3) -0.013(3)
C12 0.017(3) 0.044(5) 0.045(5) 0.005(4) 0.000(3) 0.003(3)
C13 0.025(3) 0.033(4) 0.033(4) 0.002(3) 0.003(3) -0.002(3)
C14 0.020(3) 0.030(4) 0.052(5) 0.008(4) 0.008(3) 0.002(3)
C15 0.039(5) 0.033(5) 0.089(7) -0.018(5) 0.034(5) -0.001(4)
C16 0.019(4) 0.048(5) 0.093(7) 0.004(5) 0.012(4) -0.002(4)
C17 0.026(3) 0.023(4) 0.036(4) -0.001(3) 0.003(3) 0.000(3)
C18 0.044(5) 0.043(5) 0.039(5) -0.005(4) 0.017(4) 0.005(4)
C19 0.049(5) 0.036(5) 0.039(5) -0.006(4) 0.000(4) -0.003(4)
C20 0.042(5) 0.039(5) 0.042(5) 0.005(4) 0.024(4) -0.003(4)
C21 0.058(5) 0.064(6) 0.043(5) -0.001(5) 0.032(4) 0.003(5)
C22 0.062(6) 0.051(6) 0.061(6) 0.027(5) 0.037(5) 0.015(5)
C23 0.039(4) 0.031(4) 0.042(5) 0.000(4) 0.010(3) -0.003(3)
C24 0.052(5) 0.047(5) 0.054(6) -0.003(4) 0.025(4) 0.004(4)
C25 0.043(5) 0.038(5) 0.084(7) -0.012(5) 0.009(5) -0.014(4)

loop_
_atom_type_symbol
_atom_type_description
_atom_type_scat_dispersion_real
_atom_type_scat_dispersion_imag
_atom_type_scat_source
C C 0.0033 0.0016 'International Tables Vol C Tables 4.2.6.8 and 6.1.1.4'
H H 0.0000 0.0000 'International Tables Vol C Tables 4.2.6.8 and 6.1.1.4'
P P 0.1023 0.0942 'International Tables Vol C Tables 4.2.6.8 and 6.1.1.4'
Ir Ir -1.4442 7.9887 'International Tables Vol C Tables 4.2.6.8 and 6.1.1.4'
Cl Cl 0.1484 0.1585 'International Tables Vol C Tables 4.2.6.8 and 6.1.1.4'
Br Br -0.2901 2.4595 'International Tables Vol C Tables 4.2.6.8 and 6.1.1.4'

loop_
_geom_angle_atom_site_label_1
_geom_angle_atom_site_label_2
_geom_angle_atom_site_label_3
_geom_angle
C1 Ir1 P1 83.5(2)
C1 Ir1 P2 84.5(2)
P1 Ir1 P2 167.81(7)
C1 Ir1 Cl1 177.2(4)
P1 Ir1 Cl1 93.7(3)
P2 Ir1 Cl1 98.4(3)
C1 Ir1 Br1 171.9(3)
P1 Ir1 Br1 94.6(3)
P2 Ir1 Br1 97.6(3)
Cl1 Ir1 Br1 7.9(2)
C3 P1 C17 105.0(3)
C3 P1 C14 107.7(3)
C17 P1 C14 108.2(3)
C3 P1 Ir1 101.3(2)
C17 P1 Ir1 118.1(2)
C14 P1 Ir1 115.3(3)
C9 P2 C23 108.5(4)
C9 P2 C20 103.9(3)
C23 P2 C20 105.2(4)
C9 P2 Ir1 100.7(2)
C23 P2 Ir1 117.8(3)
C20 P2 Ir1 119.4(3)
C2 C1 C8 118.1(6)
C2 C1 Ir1 121.1(5)
C8 C1 Ir1 120.8(5)
C7 C2 C3 117.8(6)
C7 C2 C1 125.0(6)
C3 C2 C1 117.2(6)
C4 C3 C2 120.9(6)
C4 C3 P1 127.0(5)
C2 C3 P1 112.0(5)
C5 C4 C3 119.4(6)
C5 C4 H4 120.3
C3 C4 H4 120.3
C6 C5 C4 120.7(7)
C6 C5 H5 119.7
C4 C5 H5 119.7
C5 C6 C7 120.4(7)
C5 C6 H6 119.8
C7 C6 H6 119.8
C6 C7 C2 120.6(7)
C6 C7 H7 119.7
C2 C7 H7 119.7
C9 C8 C13 118.1(6)
C9 C8 C1 117.6(6)
C13 C8 C1 124.0(7)
C10 C9 C8 121.4(7)
C10 C9 P2 125.2(6)
C8 C9 P2 112.8(5)
C11 C10 C9 119.0(7)
C11 C10 H10 120.5
C9 C10 H10 120.5
C10 C11 C12 120.6(7)
C10 C11 H11 119.7
C12 C11 H11 119.7
C11 C12 C13 120.3(7)
C11 C12 H12 119.8
C13 C12 H12 119.8
C12 C13 C8 120.5(7)
C12 C13 H13 119.8
C8 C13 H13 119.8
C15 C14 C16 111.1(7)
C15 C14 P1 109.6(5)
C16 C14 P1 118.0(6)
C15 C14 H14 105.8
C16 C14 H14 105.8
P1 C14 H14 105.8
C14 C15 H15A 109.5
C14 C15 H15B 109.5
H15A C15 H15B 109.5
C14 C15 H15C 109.5
H15A C15 H15C 109.5
H15B C15 H15C 109.5
C14 C16 H16A 109.5
C14 C16 H16B 109.5
H16A C16 H16B 109.5
C14 C16 H16C 109.5
H16A C16 H16C 109.5
H16B C16 H16C 109.5
C19 C17 C18 110.8(7)
C19 C17 P1 111.6(5)
C18 C17 P1 108.3(5)
C19 C17 H17 108.7
C18 C17 H17 108.7
P1 C17 H17 108.7
C17 C18 H18A 109.5
C17 C18 H18B 109.5
H18A C18 H18B 109.5
C17 C18 H18C 109.5
H18A C18 H18C 109.5
H18B C18 H18C 109.5
C17 C19 H19A 109.5
C17 C19 H19B 109.5
H19A C19 H19B 109.5
C17 C19 H19C 109.5
H19A C19 H19C 109.5
H19B C19 H19C 109.5
C21 C20 C22 111.2(8)
C21 C20 P2 107.6(5)
C22 C20 P2 110.9(6)
C21 C20 H20 109.0
C22 C20 H20 109.0
P2 C20 H20 109.0
C20 C21 H21A 109.5
C20 C21 H21B 109.5
H21A C21 H21B 109.5
C20 C21 H21C 109.5
H21A C21 H21C 109.5
H21B C21 H21C 109.5
C20 C22 H22A 109.5
C20 C22 H22B 109.5
H22A C22 H22B 109.5
C20 C22 H22C 109.5
H22A C22 H22C 109.5
H22B C22 H22C 109.5
C25 C23 C24 109.8(8)
C25 C23 P2 115.1(6)
C24 C23 P2 110.3(6)
C25 C23 H23 107.1
C24 C23 H23 107.1
P2 C23 H23 107.1
C23 C24 H24A 109.5
C23 C24 H24B 109.5
H24A C24 H24B 109.5
C23 C24 H24C 109.5
H24A C24 H24C 109.5
H24B C24 H24C 109.5
C23 C25 H25A 109.5
C23 C25 H25B 109.5
H25A C25 H25B 109.5
C23 C25 H25C 109.5
H25A C25 H25C 109.5
H25B C25 H25C 109.5

loop_
_geom_bond_atom_site_label_1
_geom_bond_atom_site_label_2
_geom_bond_distance
Ir1 C1 1.899(7)
Ir1 P1 2.2822(18)
Ir1 P2 2.2839(18)
Ir1 Cl1 2.441(2)
Ir1 Br1 2.493(2)
P1 C3 1.820(7)
P1 C17 1.836(7)
P1 C14 1.838(7)
P2 C9 1.834(8)
P2 C23 1.846(8)
P2 C20 1.854(8)
C1 C2 1.487(9)
C1 C8 1.501(9)
C2 C7 1.399(10)
C2 C3 1.407(9)
C3 C4 1.385(9)
C4 C5 1.379(10)
C4 H4 0.9500
C5 C6 1.370(11)
C5 H5 0.9500
C6 C7 1.378(11)
C6 H6 0.9500
C7 H7 0.9500
C8 C9 1.395(10)
C8 C13 1.396(10)
C9 C10 1.392(9)
C10 C11 1.378(11)
C10 H10 0.9500
C11 C12 1.379(11)
C11 H11 0.9500
C12 C13 1.384(9)
C12 H12 0.9500
C13 H13 0.9500
C14 C15 1.530(11)
C14 C16 1.536(11)
C14 H14 1.0000
C15 H15A 0.9800
C15 H15B 0.9800
C15 H15C 0.9800
C16 H16A 0.9800
C16 H16B 0.9800
C16 H16C 0.9800
C17 C19 1.519(10)
C17 C18 1.527(10)
C17 H17 1.0000
C18 H18A 0.9800
C18 H18B 0.9800
C18 H18C 0.9800
C19 H19A 0.9800
C19 H19B 0.9800
C19 H19C 0.9800
C20 C21 1.523(12)
C20 C22 1.526(12)
C20 H20 1.0000
C21 H21A 0.9800
C21 H21B 0.9800
C21 H21C 0.9800
C22 H22A 0.9800
C22 H22B 0.9800
C22 H22C 0.9800
C23 C25 1.527(11)
C23 C24 1.530(11)
C23 H23 1.0000
C24 H24A 0.9800
C24 H24B 0.9800
C24 H24C 0.9800
C25 H25A 0.9800
C25 H25B 0.9800
C25 H25C 0.9800

loop_
_geom_torsion_atom_site_label_1
_geom_torsion_atom_site_label_2
_geom_torsion_atom_site_label_3
_geom_torsion_atom_site_label_4
_geom_torsion
C1 Ir1 P1 C3 -14.6(3)
P2 Ir1 P1 C3 -22.7(4)
Cl1 Ir1 P1 C3 165.3(3)
Br1 Ir1 P1 C3 157.4(3)
C1 Ir1 P1 C17 99.4(3)
P2 Ir1 P1 C17 91.3(4)
Cl1 Ir1 P1 C17 -80.7(3)
Br1 Ir1 P1 C17 -88.6(3)
C1 Ir1 P1 C14 -130.6(4)
P2 Ir1 P1 C14 -138.6(4)
Cl1 Ir1 P1 C14 49.3(3)
Br1 Ir1 P1 C14 41.5(3)
C1 Ir1 P2 C9 -13.0(3)
P1 Ir1 P2 C9 -4.9(4)
Cl1 Ir1 P2 C9 167.1(3)
Br1 Ir1 P2 C9 175.0(3)
C1 Ir1 P2 C23 104.7(4)
P1 Ir1 P2 C23 112.7(4)
Cl1 Ir1 P2 C23 -75.3(3)
Br1 Ir1 P2 C23 -67.4(3)
C1 Ir1 P2 C20 -125.7(4)
P1 Ir1 P2 C20 -117.7(4)
Cl1 Ir1 P2 C20 54.3(3)
Br1 Ir1 P2 C20 62.2(3)
P1 Ir1 C1 C2 22.1(5)
P2 Ir1 C1 C2 -159.6(6)
P1 Ir1 C1 C8 -159.1(6)
P2 Ir1 C1 C8 19.2(5)
C8 C1 C2 C7 -24.3(11)
Ir1 C1 C2 C7 154.6(6)
C8 C1 C2 C3 157.8(6)
Ir1 C1 C2 C3 -23.3(9)
C7 C2 C3 C4 5.4(11)
C1 C2 C3 C4 -176.6(7)
C7 C2 C3 P1 -171.2(6)
C1 C2 C3 P1 6.9(8)
C17 P1 C3 C4 67.8(7)
C14 P1 C3 C4 -47.3(7)
Ir1 P1 C3 C4 -168.7(6)
C17 P1 C3 C2 -115.9(5)
C14 P1 C3 C2 129.0(5)
Ir1 P1 C3 C2 7.6(5)
C2 C3 C4 C5 -3.5(11)
P1 C3 C4 C5 172.5(6)
C3 C4 C5 C6 -0.8(12)
C4 C5 C6 C7 3.1(13)
C5 C6 C7 C2 -1.1(13)
C3 C2 C7 C6 -3.1(11)
C1 C2 C7 C6 179.0(7)
C2 C1 C8 C9 158.9(7)
Ir1 C1 C8 C9 -20.0(9)
C2 C1 C8 C13 -28.1(10)
Ir1 C1 C8 C13 153.1(6)
C13 C8 C9 C10 3.7(11)
C1 C8 C9 C10 177.2(7)
C13 C8 C9 P2 -167.9(6)
C1 C8 C9 P2 5.6(9)
C23 P2 C9 C10 71.4(8)
C20 P2 C9 C10 -40.1(8)
Ir1 P2 C9 C10 -164.3(7)
C23 P2 C9 C8 -117.3(6)
C20 P2 C9 C8 131.1(6)
Ir1 P2 C9 C8 7.0(6)
C8 C9 C10 C11 -1.2(13)
P2 C9 C10 C11 169.3(7)
C9 C10 C11 C12 -2.3(14)
C10 C11 C12 C13 3.1(13)
C11 C12 C13 C8 -0.5(12)
C9 C8 C13 C12 -2.9(11)
C1 C8 C13 C12 -175.9(7)
C3 P1 C14 C15 -60.2(6)
C17 P1 C14 C15 -173.2(6)
Ir1 P1 C14 C15 52.0(6)
C3 P1 C14 C16 68.2(8)
C17 P1 C14 C16 -44.8(8)
Ir1 P1 C14 C16 -179.5(6)
C3 P1 C17 C19 -170.8(5)
C14 P1 C17 C19 -56.0(6)
Ir1 P1 C17 C19 77.2(6)
C3 P1 C17 C18 66.9(6)
C14 P1 C17 C18 -178.3(5)
Ir1 P1 C17 C18 -45.0(6)
C9 P2 C20 C21 -67.8(7)
C23 P2 C20 C21 178.3(6)
Ir1 P2 C20 C21 43.2(7)
C9 P2 C20 C22 170.4(6)
C23 P2 C20 C22 56.5(7)
Ir1 P2 C20 C22 -78.6(7)
C9 P2 C23 C25 -52.7(7)
C20 P2 C23 C25 58.0(8)
Ir1 P2 C23 C25 -166.0(6)
C9 P2 C23 C24 72.3(6)
C20 P2 C23 C24 -177.1(6)
Ir1 P2 C23 C24 -41.1(7)
